data_7248832
loop_
_publ_author_name
'Prashanth, Jupally'
'Voronin, Alexander P.'
'Surov, Artem O.'
'Balasubramanian, Sridhar'

_publ_section_title
;
 Design of pyrazine cocrystals of enzalutamide: a lead from 1,4-dioxane
 solvates
;
_journal_issue 28
_journal_name_full CrystEngComm
_journal_page_first 3851
_journal_page_last 3866
_journal_paper_doi 10.1039/D4CE00566J
_journal_volume 26
_journal_year 2024
_chemical_formula_moiety '2(C21 H16 F4 N4 O2 S), 0.5(C4 H4 N2)'
_chemical_formula_sum 'C44 H34 F8 N9 O4 S2'
_chemical_formula_weight 968.92
_space_group_crystal_system triclinic
_space_group_IT_number 2
_space_group_name_Hall '-P 1'
_space_group_name_H-M_alt 'P -1'
_atom_sites_solution_hydrogens mixed
_audit_creation_method SHELXL-2018/3
_audit_update_record
;
2024-05-22 deposited with the CCDC.	2024-06-12 downloaded from the CCDC.
;
_cell_angle_alpha 99.742(2)
_cell_angle_beta 94.952(2)
_cell_angle_gamma 117.376(2)
_cell_formula_units_Z 2
_cell_length_a 11.6684(9)
_cell_length_b 12.5374(10)
_cell_length_c 17.0985(13)
_cell_measurement_reflns_used 9958
_cell_measurement_temperature 100(2)
_cell_measurement_theta_max 30.45
_cell_measurement_theta_min 2.36
_cell_volume 2150.4(3)
_computing_cell_refinement '<i>SAINT</i> (Bruker, 2016)'
_computing_data_collection '<i>APEX3</i> (Bruker, 2016)'
_computing_data_reduction 'Bruker SAINT'
_computing_molecular_graphics 'Bruker SHELXTL'
_computing_publication_material 'Bruker SHELXTL'
_computing_structure_refinement 'SHELXL-2018/3 (Sheldrick, 2018)'
_computing_structure_solution 'SHELXT 2018/2 (Sheldrick, 2018)'
_diffrn_ambient_temperature 100(2)
_diffrn_measured_fraction_theta_full 0.997
_diffrn_measured_fraction_theta_max 0.997
_diffrn_measurement_device_type 'Bruker D8 QUEST PHOTON-100'
_diffrn_measurement_method '\w and \f'
_diffrn_radiation_type MoK\a
_diffrn_radiation_wavelength 0.71073
_diffrn_reflns_av_R_equivalents 0.0286
_diffrn_reflns_av_unetI/netI 0.0333
_diffrn_reflns_Laue_measured_fraction_full 0.997
_diffrn_reflns_Laue_measured_fraction_max 0.997
_diffrn_reflns_limit_h_max 15
_diffrn_reflns_limit_h_min -15
_diffrn_reflns_limit_k_max 16
_diffrn_reflns_limit_k_min -16
_diffrn_reflns_limit_l_max 22
_diffrn_reflns_limit_l_min -22
_diffrn_reflns_number 32888
_diffrn_reflns_point_group_measured_fraction_full 0.997
_diffrn_reflns_point_group_measured_fraction_max 0.997
_diffrn_reflns_theta_full 25.242
_diffrn_reflns_theta_max 27.499
_diffrn_reflns_theta_min 1.991
_exptl_absorpt_coefficient_mu 0.215
_exptl_absorpt_correction_T_max 0.7461
_exptl_absorpt_correction_T_min 0.6599
_exptl_absorpt_correction_type multi-scan
_exptl_absorpt_process_details
;
 SADABS 2016/2: Krause, L., Herbst-Irmer, R., Sheldrick G.M. & Stalke D.,
 J. Appl. Cryst. 48 (2015) 3-10
;
_exptl_crystal_colour colourless
_exptl_crystal_density_diffrn 1.496
_exptl_crystal_description plate
_exptl_crystal_F_000 994
_exptl_crystal_size_max 0.210
_exptl_crystal_size_mid 0.190
_exptl_crystal_size_min 0.180
_refine_diff_density_max 0.855
_refine_diff_density_min -0.320
_refine_diff_density_rms 0.052
_refine_ls_extinction_method none
_refine_ls_goodness_of_fit_ref 1.017
_refine_ls_hydrogen_treatment mixed
_refine_ls_matrix_type full
_refine_ls_number_parameters 666
_refine_ls_number_reflns 9833
_refine_ls_number_restraints 48
_refine_ls_restrained_S_all 1.024
_refine_ls_R_factor_all 0.0504
_refine_ls_R_factor_gt 0.0387
_refine_ls_shift/su_max 0.001
_refine_ls_shift/su_mean 0.000
_refine_ls_structure_factor_coef Fsqd
_refine_ls_weighting_details 'w=1/[\s^2^(Fo^2^)+(0.0417P)^2^+1.3697P] where P=(Fo^2^+2Fc^2^)/3'
_refine_ls_weighting_scheme calc
_refine_ls_wR_factor_gt 0.0924
_refine_ls_wR_factor_ref 0.0992
_reflns_Friedel_coverage 0.000
_reflns_number_gt 8038
_reflns_number_total 9833
_reflns_threshold_expression 'I > 2\s(I)'
_cod_data_source_file d4ce00566j2.cif
_cod_data_source_block KB963_0m
_cod_depositor_comments 'Adding full bibliography for 7248830--7248833.cif.'
_cod_database_code 7248832
_shelx_shelxl_version_number 2018/3
_shelx_space_group_comment
;
The symmetry employed for this shelxl refinement is uniquely defined
by the following loop, which should always be used as a source of
symmetry information in preference to the above space-group names.
They are only intended as comments.
;
_shelx_estimated_absorpt_t_min 0.956
_shelx_estimated_absorpt_t_max 0.962

loop_
_space_group_symop_operation_xyz
'x, y, z'
'-x, -y, -z'

loop_
_atom_site_label
_atom_site_type_symbol
_atom_site_fract_x
_atom_site_fract_y
_atom_site_fract_z
_atom_site_U_iso_or_equiv
_atom_site_adp_type
_atom_site_occupancy
_atom_site_site_symmetry_order
_atom_site_calc_flag
_atom_site_refinement_flags_posn
_atom_site_refinement_flags_adp
_atom_site_refinement_flags_occupancy
_atom_site_disorder_assembly
_atom_site_disorder_group
C1A C 0.35518(15) -0.26851(14) 0.81278(9) 0.0160(3) Uani 1 1 d . . . . .
C2A C 0.30146(16) -0.38391(15) 0.76039(10) 0.0206(3) Uani 1 1 d . . . . .
H2A H 0.252386 -0.399887 0.708477 0.025 Uiso 1 1 calc R U . . .
C3A C 0.32008(16) -0.47575(14) 0.78452(10) 0.0205(3) Uani 1 1 d . . . . .
C4A C 0.39422(15) -0.45042(14) 0.86068(10) 0.0179(3) Uani 1 1 d . . . . .
C5A C 0.44706(16) -0.33418(15) 0.91260(9) 0.0199(3) Uani 1 1 d . . . . .
H5A H 0.497000 -0.317340 0.964384 0.024 Uiso 1 1 calc R U . . .
C6A C 0.42672(15) -0.24240(15) 0.88863(9) 0.0184(3) Uani 1 1 d . . . . .
H6A H 0.461600 -0.163040 0.923982 0.022 Uiso 1 1 calc R U . . .
C7A C 0.41041(15) -0.10303(14) 0.73747(9) 0.0172(3) Uani 1 1 d . . . . .
C8A C 0.23555(15) -0.05952(14) 0.75154(9) 0.0177(3) Uani 1 1 d . . . . .
C9A C 0.22658(15) -0.15717(14) 0.79668(9) 0.0173(3) Uani 1 1 d . . . . .
C11A C 0.41873(16) -0.54332(15) 0.88674(10) 0.0218(3) Uani 1 1 d . . . . .
C12A C 0.11465(16) -0.11213(16) 0.68509(10) 0.0234(3) Uani 1 1 d . . . . .
H12A H 0.121755 -0.048218 0.656780 0.035 Uiso 1 1 calc R U . . .
H12B H 0.035561 -0.139267 0.709127 0.035 Uiso 1 1 calc R U . . .
H12C H 0.109017 -0.182694 0.646694 0.035 Uiso 1 1 calc R U . . .
C13A C 0.25251(17) 0.05479(15) 0.81044(10) 0.0237(3) Uani 1 1 d . . . . .
H13A H 0.266665 0.119858 0.781686 0.035 Uiso 1 1 calc R U . . .
H13B H 0.328459 0.084200 0.853597 0.035 Uiso 1 1 calc R U . . .
H13C H 0.173300 0.033792 0.833899 0.035 Uiso 1 1 calc R U . . .
C14A C 0.39673(15) 0.04163(15) 0.66133(10) 0.0191(3) Uani 1 1 d . . . . .
C15A C 0.46736(16) 0.16877(15) 0.68899(10) 0.0232(3) Uani 1 1 d . . . . .
H15A H 0.494395 0.205918 0.745240 0.028 Uiso 1 1 calc R U . . .
C16A C 0.49772(17) 0.24059(16) 0.63298(11) 0.0263(4) Uani 1 1 d . . . . .
H16D H 0.548969 0.327784 0.651681 0.032 Uiso 0.426(3) 1 calc R U P A 2
C17A C 0.45624(16) 0.19018(16) 0.55075(10) 0.0237(3) Uani 1 1 d . . . . .
C18A C 0.38805(17) 0.06264(16) 0.52517(11) 0.0254(4) Uani 1 1 d . . . . .
H18A H 0.360341 0.025804 0.468884 0.030 Uiso 0.574(3) 1 calc R U P A 1
C19A C 0.35887(17) -0.01317(15) 0.57926(10) 0.0224(3) Uani 1 1 d . . . . .
H19A H 0.314004 -0.100585 0.560477 0.027 Uiso 1 1 calc R U . . .
C20A C 0.48297(17) 0.27593(16) 0.49461(11) 0.0271(4) Uani 1 1 d . . . . .
C21A C 0.38623(19) 0.33638(18) 0.39075(11) 0.0299(4) Uani 1 1 d . . . . .
H21A H 0.449723 0.337927 0.356377 0.045 Uiso 1 1 calc R U . . .
H21B H 0.414990 0.420407 0.421918 0.045 Uiso 1 1 calc R U . . .
H21C H 0.299804 0.304039 0.356887 0.045 Uiso 1 1 calc R U . . .
N1A N 0.33352(12) -0.17551(12) 0.78608(8) 0.0162(3) Uani 1 1 d . . . . .
N2A N 0.35582(13) -0.03479(12) 0.71807(8) 0.0175(3) Uani 1 1 d . . . . .
N3A N 0.37759(15) 0.25723(14) 0.44587(8) 0.0234(3) Uani 1 1 d . . . . .
H3NA H 0.302(2) 0.200(2) 0.4489(13) 0.033(6) Uiso 1 1 d . . . . .
N4A N 0.44017(16) -0.61552(14) 0.90766(9) 0.0303(3) Uani 1 1 d . . . . .
O1A O 0.14485(11) -0.20744(11) 0.83562(7) 0.0227(2) Uani 1 1 d . . . . .
O2A O 0.59368(14) 0.35920(15) 0.49694(11) 0.0572(5) Uani 1 1 d . . . . .
S1A S 0.54417(4) -0.10230(4) 0.71295(3) 0.02241(10) Uani 1 1 d . . . . .
C10A C 0.2563(3) -0.6037(2) 0.72873(19) 0.0279(7) Uani 0.843(4) 1 d D U P B 1
F1A F 0.18414(18) -0.69007(13) 0.76747(11) 0.0479(5) Uani 0.843(4) 1 d D U P B 1
F2A F 0.1664(2) -0.6189(2) 0.66913(14) 0.0405(5) Uani 0.843(4) 1 d D U P B 1
F3A F 0.34427(15) -0.63354(15) 0.70605(12) 0.0500(7) Uani 0.843(4) 1 d D U P B 1
C10D C 0.284(2) -0.5807(18) 0.7278(11) 0.056(5) Uani 0.157(4) 1 d D U P B 2
F1D F 0.2632(14) -0.6902(8) 0.7412(6) 0.061(4) Uani 0.157(4) 1 d D U P B 2
F2D F 0.2207(17) -0.5990(13) 0.6547(8) 0.056(3) Uani 0.157(4) 1 d D U P B 2
F3D F 0.3363(9) -0.5807(8) 0.6541(5) 0.050(3) Uani 0.157(4) 1 d D U P B 2
F4A F 0.57385(18) 0.36051(15) 0.65514(10) 0.0277(5) Uani 0.574(3) 1 d . . P A 3
F4D F 0.3496(3) 0.0163(2) 0.45152(13) 0.0303(7) Uani 0.426(3) 1 d . . P A 4
C1B C 0.79620(15) -0.08351(14) 0.91621(9) 0.0178(3) Uani 1 1 d . . . . .
C2B C 0.76093(15) -0.18732(15) 0.85543(10) 0.0189(3) Uani 1 1 d . . . . .
H2B H 0.734699 -0.188697 0.800944 0.023 Uiso 1 1 calc R U . . .
C3B C 0.76410(16) -0.28940(15) 0.87458(10) 0.0190(3) Uani 1 1 d . . . . .
C4B C 0.79764(15) -0.28844(15) 0.95548(10) 0.0191(3) Uani 1 1 d . . . . .
C5B C 0.83237(16) -0.18342(15) 1.01575(10) 0.0216(3) Uani 1 1 d . . . . .
H5B H 0.855238 -0.182638 1.070612 0.026 Uiso 1 1 calc R U . . .
C6B C 0.83378(16) -0.08037(15) 0.99628(10) 0.0203(3) Uani 1 1 d . . . . .
H6B H 0.860258 -0.007881 1.037327 0.024 Uiso 1 1 calc R U . . .
C7B C 0.85030(15) 0.08606(14) 0.84129(9) 0.0177(3) Uani 1 1 d . . . . .
C8B C 0.76407(15) 0.19717(14) 0.91836(9) 0.0176(3) Uani 1 1 d . . . . .
C9B C 0.72854(15) 0.07672(14) 0.94265(9) 0.0174(3) Uani 1 1 d . . . . .
C10B C 0.73023(17) -0.39656(15) 0.80524(10) 0.0219(3) Uani 1 1 d . . . . .
C11B C 0.79670(16) -0.39208(15) 0.98197(10) 0.0208(3) Uani 1 1 d . . . . .
C12B C 0.64201(16) 0.20595(16) 0.89033(10) 0.0219(3) Uani 1 1 d . . . . .
H12D H 0.668195 0.286684 0.878065 0.033 Uiso 1 1 calc R U . . .
H12E H 0.589850 0.196438 0.933150 0.033 Uiso 1 1 calc R U . . .
H12F H 0.589347 0.140372 0.841715 0.033 Uiso 1 1 calc R U . . .
C13B C 0.85605(16) 0.30088(15) 0.99159(9) 0.0205(3) Uani 1 1 d . . . . .
H13D H 0.932685 0.290743 1.006989 0.031 Uiso 1 1 calc R U . . .
H13E H 0.809321 0.297297 1.036856 0.031 Uiso 1 1 calc R U . . .
H13F H 0.885009 0.380997 0.977799 0.031 Uiso 1 1 calc R U . . .
C14B C 0.86410(15) 0.26735(14) 0.79668(9) 0.0175(3) Uani 1 1 d . . . . .
C15B C 0.79896(16) 0.21927(15) 0.71689(9) 0.0194(3) Uani 1 1 d . . . . .
H15B H 0.736901 0.134020 0.697829 0.023 Uiso 1 1 calc R U . . .
C16B C 0.82706(16) 0.29913(15) 0.66592(9) 0.0197(3) Uani 1 1 d . . . . .
C17B C 0.91467(15) 0.42491(14) 0.69086(9) 0.0180(3) Uani 1 1 d . . . . .
C18B C 0.97741(16) 0.46940(15) 0.77150(10) 0.0192(3) Uani 1 1 d . . . . .
H18B H 1.037861 0.555013 0.790870 0.023 Uiso 1 1 calc R U . . .
C19B C 0.95413(16) 0.39221(15) 0.82433(10) 0.0197(3) Uani 1 1 d . . . . .
H19B H 0.999284 0.424403 0.878877 0.024 Uiso 1 1 calc R U . . .
C20B C 0.95094(16) 0.51496(15) 0.63720(9) 0.0195(3) Uani 1 1 d . . . . .
C21B C 0.88651(18) 0.57802(17) 0.52174(11) 0.0293(4) Uani 1 1 d . . . . .
H21D H 0.972372 0.599423 0.506862 0.044 Uiso 1 1 calc R U . . .
H21E H 0.886928 0.653313 0.549533 0.044 Uiso 1 1 calc R U . . .
H21F H 0.818203 0.538054 0.472877 0.044 Uiso 1 1 calc R U . . .
N1B N 0.79187(13) 0.02215(12) 0.89949(8) 0.0176(3) Uani 1 1 d . . . . .
N2B N 0.83354(13) 0.18640(12) 0.85118(8) 0.0178(3) Uani 1 1 d . . . . .
N3B N 0.85979(15) 0.49377(14) 0.57514(9) 0.0240(3) Uani 1 1 d . . . . .
H3NB H 0.779(2) 0.433(2) 0.5666(12) 0.030(5) Uiso 1 1 d . . . . .
N4B N 0.79891(15) -0.46815(14) 1.00981(9) 0.0276(3) Uani 1 1 d . . . . .
O1B O 0.66227(11) 0.03668(10) 0.99183(7) 0.0209(2) Uani 1 1 d . . . . .
O2B O 1.06211(11) 0.60502(11) 0.65265(7) 0.0252(3) Uani 1 1 d . . . . .
F1B F 0.61183(10) -0.43563(9) 0.76084(6) 0.0296(2) Uani 1 1 d . . . . .
F2B F 0.81582(10) -0.36431(10) 0.75517(6) 0.0319(2) Uani 1 1 d . . . . .
F3B F 0.72787(13) -0.49405(10) 0.82790(6) 0.0409(3) Uani 1 1 d . . . . .
F4B F 0.76501(10) 0.24929(9) 0.58763(6) 0.0281(2) Uani 1 1 d . . . . .
S1B S 0.92650(4) 0.04354(4) 0.77620(2) 0.02262(10) Uani 1 1 d . . . . .
C22 C 0.07711(19) 0.11903(17) 0.53099(11) 0.0319(4) Uani 1 1 d . . . . .
H22 H 0.130761 0.204627 0.555273 0.038 Uiso 1 1 calc R U . . .
C23 C -0.03212(19) 0.05180(18) 0.56208(11) 0.0313(4) Uani 1 1 d . . . . .
H23 H -0.052152 0.092671 0.606476 0.038 Uiso 1 1 calc R U . . .
N5 N 0.11021(15) 0.06846(15) 0.46824(9) 0.0292(3) Uani 1 1 d . . . . .

loop_
_atom_site_aniso_label
_atom_site_aniso_U_11
_atom_site_aniso_U_22
_atom_site_aniso_U_33
_atom_site_aniso_U_23
_atom_site_aniso_U_13
_atom_site_aniso_U_12
C1A 0.0187(7) 0.0153(7) 0.0191(7) 0.0084(6) 0.0060(6) 0.0104(6)
C2A 0.0220(8) 0.0182(8) 0.0210(8) 0.0040(6) -0.0016(6) 0.0105(7)
C3A 0.0219(8) 0.0147(8) 0.0253(8) 0.0042(6) 0.0015(7) 0.0096(6)
C4A 0.0203(7) 0.0180(8) 0.0220(8) 0.0097(6) 0.0073(6) 0.0124(6)
C5A 0.0263(8) 0.0216(8) 0.0160(7) 0.0067(6) 0.0041(6) 0.0142(7)
C6A 0.0230(8) 0.0167(8) 0.0173(7) 0.0042(6) 0.0042(6) 0.0109(6)
C7A 0.0221(8) 0.0133(7) 0.0164(7) 0.0035(6) 0.0016(6) 0.0090(6)
C8A 0.0205(7) 0.0172(8) 0.0199(8) 0.0072(6) 0.0044(6) 0.0117(6)
C9A 0.0192(7) 0.0166(7) 0.0159(7) 0.0020(6) -0.0002(6) 0.0096(6)
C11A 0.0265(8) 0.0197(8) 0.0221(8) 0.0068(7) 0.0049(7) 0.0129(7)
C12A 0.0248(8) 0.0237(9) 0.0239(8) 0.0083(7) -0.0003(7) 0.0134(7)
C13A 0.0278(8) 0.0207(8) 0.0271(9) 0.0046(7) 0.0053(7) 0.0158(7)
C14A 0.0206(8) 0.0204(8) 0.0221(8) 0.0110(6) 0.0044(6) 0.0125(7)
C15A 0.0250(8) 0.0206(8) 0.0227(8) 0.0080(7) -0.0014(7) 0.0101(7)
C16A 0.0253(8) 0.0182(8) 0.0308(9) 0.0112(7) -0.0036(7) 0.0062(7)
C17A 0.0219(8) 0.0230(9) 0.0268(9) 0.0147(7) 0.0009(7) 0.0091(7)
C18A 0.0276(9) 0.0258(9) 0.0234(9) 0.0103(7) 0.0037(7) 0.0123(7)
C19A 0.0281(8) 0.0165(8) 0.0240(8) 0.0071(7) 0.0057(7) 0.0111(7)
C20A 0.0266(9) 0.0230(9) 0.0293(9) 0.0142(7) -0.0001(7) 0.0082(7)
C21A 0.0401(10) 0.0354(10) 0.0245(9) 0.0160(8) 0.0067(8) 0.0235(9)
N1A 0.0205(6) 0.0147(6) 0.0170(6) 0.0063(5) 0.0038(5) 0.0105(5)
N2A 0.0215(6) 0.0173(7) 0.0196(7) 0.0086(5) 0.0052(5) 0.0125(6)
N3A 0.0257(7) 0.0275(8) 0.0214(7) 0.0133(6) 0.0049(6) 0.0140(7)
N4A 0.0412(9) 0.0255(8) 0.0310(8) 0.0097(7) 0.0028(7) 0.0212(7)
O1A 0.0246(6) 0.0259(6) 0.0232(6) 0.0114(5) 0.0084(5) 0.0142(5)
O2A 0.0294(7) 0.0484(10) 0.0762(12) 0.0480(9) -0.0121(7) -0.0030(7)
S1A 0.0247(2) 0.0223(2) 0.0294(2) 0.01257(17) 0.01102(17) 0.01567(17)
C10A 0.0255(12) 0.0128(12) 0.0407(14) -0.0030(10) -0.0107(10) 0.0113(10)
F1A 0.0451(10) 0.0166(7) 0.0650(11) 0.0057(7) 0.0011(8) 0.0040(6)
F2A 0.0442(10) 0.0307(10) 0.0386(10) -0.0123(7) -0.0165(8) 0.0223(9)
F3A 0.0378(8) 0.0325(10) 0.0689(13) -0.0202(9) 0.0039(8) 0.0199(7)
C10D 0.071(7) 0.031(6) 0.051(6) 0.013(5) -0.013(6) 0.015(6)
F1D 0.092(9) 0.024(4) 0.061(6) 0.004(4) -0.019(6) 0.030(5)
F2D 0.082(7) 0.028(5) 0.050(6) -0.002(4) -0.026(6) 0.030(6)
F3D 0.056(5) 0.029(4) 0.039(4) -0.015(3) 0.026(4) 0.004(4)
F4A 0.0406(11) 0.0117(9) 0.0204(9) 0.0026(7) 0.0002(8) 0.0054(8)
F4D 0.0538(17) 0.0203(13) 0.0134(12) 0.0042(9) 0.0095(11) 0.0146(12)
C1B 0.0212(7) 0.0167(8) 0.0207(8) 0.0082(6) 0.0061(6) 0.0119(6)
C2B 0.0244(8) 0.0208(8) 0.0178(8) 0.0077(6) 0.0059(6) 0.0147(7)
C3B 0.0231(8) 0.0191(8) 0.0195(8) 0.0060(6) 0.0052(6) 0.0133(7)
C4B 0.0205(7) 0.0195(8) 0.0222(8) 0.0085(6) 0.0053(6) 0.0124(7)
C5B 0.0264(8) 0.0241(8) 0.0183(8) 0.0085(7) 0.0041(7) 0.0143(7)
C6B 0.0261(8) 0.0188(8) 0.0184(8) 0.0052(6) 0.0046(6) 0.0126(7)
C7B 0.0209(7) 0.0183(8) 0.0168(7) 0.0061(6) 0.0028(6) 0.0113(6)
C8B 0.0230(8) 0.0181(8) 0.0163(7) 0.0059(6) 0.0062(6) 0.0127(6)
C9B 0.0197(7) 0.0163(7) 0.0167(7) 0.0031(6) 0.0015(6) 0.0096(6)
C10B 0.0302(9) 0.0210(8) 0.0217(8) 0.0079(7) 0.0051(7) 0.0171(7)
C11B 0.0239(8) 0.0219(8) 0.0201(8) 0.0071(7) 0.0049(6) 0.0131(7)
C12B 0.0257(8) 0.0249(9) 0.0206(8) 0.0054(7) 0.0044(7) 0.0168(7)
C13B 0.0254(8) 0.0183(8) 0.0180(8) 0.0045(6) 0.0048(6) 0.0106(7)
C14B 0.0226(8) 0.0179(8) 0.0180(7) 0.0090(6) 0.0065(6) 0.0128(6)
C15B 0.0245(8) 0.0150(7) 0.0196(8) 0.0049(6) 0.0048(6) 0.0099(6)
C16B 0.0259(8) 0.0195(8) 0.0152(7) 0.0042(6) 0.0022(6) 0.0124(7)
C17B 0.0218(7) 0.0184(8) 0.0179(7) 0.0069(6) 0.0045(6) 0.0121(6)
C18B 0.0227(8) 0.0164(8) 0.0203(8) 0.0052(6) 0.0041(6) 0.0106(6)
C19B 0.0235(8) 0.0209(8) 0.0163(7) 0.0049(6) 0.0017(6) 0.0122(7)
C20B 0.0250(8) 0.0194(8) 0.0173(8) 0.0055(6) 0.0046(6) 0.0129(7)
C21B 0.0320(9) 0.0281(9) 0.0247(9) 0.0151(7) -0.0005(7) 0.0101(8)
N1B 0.0251(7) 0.0167(6) 0.0169(6) 0.0070(5) 0.0071(5) 0.0134(6)
N2B 0.0245(7) 0.0183(7) 0.0163(6) 0.0073(5) 0.0069(5) 0.0135(6)
N3B 0.0248(7) 0.0220(7) 0.0221(7) 0.0115(6) 0.0008(6) 0.0074(6)
N4B 0.0340(8) 0.0259(8) 0.0300(8) 0.0119(6) 0.0072(7) 0.0183(7)
O1B 0.0246(6) 0.0197(6) 0.0208(6) 0.0072(5) 0.0087(5) 0.0111(5)
O2B 0.0238(6) 0.0237(6) 0.0261(6) 0.0115(5) 0.0019(5) 0.0085(5)
F1B 0.0281(5) 0.0269(5) 0.0284(5) 0.0008(4) 0.0007(4) 0.0116(4)
F2B 0.0339(6) 0.0364(6) 0.0280(5) 0.0025(5) 0.0124(5) 0.0196(5)
F3B 0.0790(9) 0.0276(6) 0.0273(6) 0.0066(5) 0.0036(6) 0.0359(6)
F4B 0.0404(6) 0.0206(5) 0.0153(5) 0.0039(4) -0.0020(4) 0.0095(4)
S1B 0.0311(2) 0.0260(2) 0.0226(2) 0.01097(17) 0.01273(17) 0.02047(18)
C22 0.0384(10) 0.0215(9) 0.0264(9) 0.0028(7) 0.0012(8) 0.0085(8)
C23 0.0420(11) 0.0335(10) 0.0230(9) 0.0043(8) 0.0084(8) 0.0225(9)
N5 0.0269(8) 0.0342(9) 0.0255(8) 0.0108(7) 0.0054(6) 0.0126(7)

loop_
_atom_type_symbol
_atom_type_description
_atom_type_scat_dispersion_real
_atom_type_scat_dispersion_imag
_atom_type_scat_source
C C 0.0033 0.0016 'International Tables Vol C Tables 4.2.6.8 and 6.1.1.4'
H H 0.0000 0.0000 'International Tables Vol C Tables 4.2.6.8 and 6.1.1.4'
N N 0.0061 0.0033 'International Tables Vol C Tables 4.2.6.8 and 6.1.1.4'
O O 0.0106 0.0060 'International Tables Vol C Tables 4.2.6.8 and 6.1.1.4'
F F 0.0171 0.0103 'International Tables Vol C Tables 4.2.6.8 and 6.1.1.4'
S S 0.1246 0.1234 'International Tables Vol C Tables 4.2.6.8 and 6.1.1.4'

loop_
_geom_angle_atom_site_label_1
_geom_angle_atom_site_label_2
_geom_angle_atom_site_label_3
_geom_angle
_geom_angle_site_symmetry_1
_geom_angle_site_symmetry_3
_geom_angle_publ_flag
C6A C1A C2A 121.79(14) . . ?
C6A C1A N1A 120.31(14) . . ?
C2A C1A N1A 117.90(14) . . ?
C3A C2A C1A 119.28(15) . . ?
C3A C2A H2A 120.4 . . ?
C1A C2A H2A 120.4 . . ?
C10D C3A C2A 117.7(8) . . ?
C10D C3A C4A 121.6(9) . . ?
C2A C3A C4A 119.76(15) . . ?
C2A C3A C10A 119.34(18) . . ?
C4A C3A C10A 120.87(17) . . ?
C5A C4A C3A 120.18(14) . . ?
C5A C4A C11A 118.71(15) . . ?
C3A C4A C11A 121.10(15) . . ?
C4A C5A C6A 119.96(15) . . ?
C4A C5A H5A 120.0 . . ?
C6A C5A H5A 120.0 . . ?
C1A C6A C5A 119.01(15) . . ?
C1A C6A H6A 120.5 . . ?
C5A C6A H6A 120.5 . . ?
N2A C7A N1A 106.88(13) . . ?
N2A C7A S1A 128.40(12) . . ?
N1A C7A S1A 124.70(11) . . ?
N2A C8A C9A 100.76(11) . . ?
N2A C8A C13A 111.68(13) . . ?
C9A C8A C13A 110.16(13) . . ?
N2A C8A C12A 111.92(13) . . ?
C9A C8A C12A 110.46(13) . . ?
C13A C8A C12A 111.40(13) . . ?
O1A C9A N1A 126.08(14) . . ?
O1A C9A C8A 127.16(14) . . ?
N1A C9A C8A 106.75(12) . . ?
N4A C11A C4A 178.93(19) . . ?
C8A C12A H12A 109.5 . . ?
C8A C12A H12B 109.5 . . ?
H12A C12A H12B 109.5 . . ?
C8A C12A H12C 109.5 . . ?
H12A C12A H12C 109.5 . . ?
H12B C12A H12C 109.5 . . ?
C8A C13A H13A 109.5 . . ?
C8A C13A H13B 109.5 . . ?
H13A C13A H13B 109.5 . . ?
C8A C13A H13C 109.5 . . ?
H13A C13A H13C 109.5 . . ?
H13B C13A H13C 109.5 . . ?
C15A C14A C19A 120.97(15) . . ?
C15A C14A N2A 119.68(14) . . ?
C19A C14A N2A 119.26(14) . . ?
C16A C15A C14A 118.54(16) . . ?
C16A C15A H15A 120.7 . . ?
C14A C15A H15A 120.7 . . ?
F4A C16A C15A 121.32(17) . . ?
F4A C16A C17A 116.17(16) . . ?
C15A C16A C17A 122.41(16) . . ?
C15A C16A H16D 118.8 . . ?
C17A C16A H16D 118.8 . . ?
C16A C17A C18A 117.45(15) . . ?
C16A C17A C20A 118.72(15) . . ?
C18A C17A C20A 123.80(16) . . ?
F4D C18A C17A 118.05(18) . . ?
F4D C18A C19A 119.92(19) . . ?
C17A C18A C19A 122.01(16) . . ?
C17A C18A H18A 119.0 . . ?
C19A C18A H18A 119.0 . . ?
C14A C19A C18A 118.50(15) . . ?
C14A C19A H19A 120.8 . . ?
C18A C19A H19A 120.8 . . ?
O2A C20A N3A 123.36(16) . . ?
O2A C20A C17A 121.66(16) . . ?
N3A C20A C17A 114.91(15) . . ?
N3A C21A H21A 109.5 . . ?
N3A C21A H21B 109.5 . . ?
H21A C21A H21B 109.5 . . ?
N3A C21A H21C 109.5 . . ?
H21A C21A H21C 109.5 . . ?
H21B C21A H21C 109.5 . . ?
C9A N1A C7A 112.18(12) . . ?
C9A N1A C1A 124.59(12) . . ?
C7A N1A C1A 122.80(12) . . ?
C7A N2A C14A 124.18(13) . . ?
C7A N2A C8A 113.41(12) . . ?
C14A N2A C8A 121.83(12) . . ?
C20A N3A C21A 121.57(15) . . ?
C20A N3A H3NA 119.0(14) . . ?
C21A N3A H3NA 119.4(14) . . ?
F3A C10A F2A 114.7(3) . . ?
F3A C10A F1A 105.3(2) . . ?
F2A C10A F1A 101.7(2) . . ?
F3A C10A C3A 111.6(2) . . ?
F2A C10A C3A 112.3(2) . . ?
F1A C10A C3A 110.5(2) . . ?
F2D C10D F1D 108.9(16) . . ?
F2D C10D C3A 120.3(16) . . ?
F1D C10D C3A 126.7(13) . . ?
F2D C10D F3D 54.0(11) . . ?
F1D C10D F3D 101.5(16) . . ?
C3A C10D F3D 122.8(14) . . ?
C2B C1B C6B 120.88(14) . . ?
C2B C1B N1B 121.51(14) . . ?
C6B C1B N1B 117.58(14) . . ?
C1B C2B C3B 119.66(15) . . ?
C1B C2B H2B 120.2 . . ?
C3B C2B H2B 120.2 . . ?
C2B C3B C4B 119.73(15) . . ?
C2B C3B C10B 116.75(14) . . ?
C4B C3B C10B 123.52(14) . . ?
C5B C4B C3B 119.73(14) . . ?
C5B C4B C11B 116.28(14) . . ?
C3B C4B C11B 123.98(15) . . ?
C6B C5B C4B 120.41(15) . . ?
C6B C5B H5B 119.8 . . ?
C4B C5B H5B 119.8 . . ?
C5B C6B C1B 119.50(15) . . ?
C5B C6B H6B 120.2 . . ?
C1B C6B H6B 120.2 . . ?
N2B C7B N1B 106.76(12) . . ?
N2B C7B S1B 128.29(12) . . ?
N1B C7B S1B 124.93(11) . . ?
N2B C8B C9B 100.93(11) . . ?
N2B C8B C12B 111.99(13) . . ?
C9B C8B C12B 111.37(13) . . ?
N2B C8B C13B 112.28(13) . . ?
C9B C8B C13B 106.56(13) . . ?
C12B C8B C13B 112.94(13) . . ?
O1B C9B N1B 126.00(14) . . ?
O1B C9B C8B 127.17(14) . . ?
N1B C9B C8B 106.78(12) . . ?
F3B C10B F2B 107.17(13) . . ?
F3B C10B F1B 106.95(14) . . ?
F2B C10B F1B 106.27(13) . . ?
F3B C10B C3B 113.78(13) . . ?
F2B C10B C3B 111.21(14) . . ?
F1B C10B C3B 111.06(13) . . ?
N4B C11B C4B 173.96(18) . . ?
C8B C12B H12D 109.5 . . ?
C8B C12B H12E 109.5 . . ?
H12D C12B H12E 109.5 . . ?
C8B C12B H12F 109.5 . . ?
H12D C12B H12F 109.5 . . ?
H12E C12B H12F 109.5 . . ?
C8B C13B H13D 109.5 . . ?
C8B C13B H13E 109.5 . . ?
H13D C13B H13E 109.5 . . ?
C8B C13B H13F 109.5 . . ?
H13D C13B H13F 109.5 . . ?
H13E C13B H13F 109.5 . . ?
C15B C14B C19B 120.74(14) . . ?
C15B C14B N2B 118.82(14) . . ?
C19B C14B N2B 120.41(14) . . ?
C16B C15B C14B 118.01(15) . . ?
C16B C15B H15B 121.0 . . ?
C14B C15B H15B 121.0 . . ?
F4B C16B C15B 116.92(14) . . ?
F4B C16B C17B 119.61(13) . . ?
C15B C16B C17B 123.47(15) . . ?
C16B C17B C18B 116.62(14) . . ?
C16B C17B C20B 125.40(14) . . ?
C18B C17B C20B 117.93(14) . . ?
C19B C18B C17B 121.83(15) . . ?
C19B C18B H18B 119.1 . . ?
C17B C18B H18B 119.1 . . ?
C18B C19B C14B 119.31(15) . . ?
C18B C19B H19B 120.3 . . ?
C14B C19B H19B 120.3 . . ?
O2B C20B N3B 122.84(15) . . ?
O2B C20B C17B 119.17(14) . . ?
N3B C20B C17B 117.98(14) . . ?
N3B C21B H21D 109.5 . . ?
N3B C21B H21E 109.5 . . ?
H21D C21B H21E 109.5 . . ?
N3B C21B H21F 109.5 . . ?
H21D C21B H21F 109.5 . . ?
H21E C21B H21F 109.5 . . ?
C9B N1B C7B 111.63(12) . . ?
C9B N1B C1B 121.96(12) . . ?
C7B N1B C1B 126.40(12) . . ?
C7B N2B C14B 124.02(13) . . ?
C7B N2B C8B 113.20(12) . . ?
C14B N2B C8B 122.34(12) . . ?
C20B N3B C21B 121.17(15) . . ?
C20B N3B H3NB 122.6(13) . . ?
C21B N3B H3NB 116.0(13) . . ?
N5 C22 C23 122.40(17) . . ?
N5 C22 H22 118.8 . . ?
C23 C22 H22 118.8 . . ?
N5 C23 C22 121.89(17) 2_556 . ?
N5 C23 H23 119.1 2_556 . ?
C22 C23 H23 119.1 . . ?
C23 N5 C22 115.71(15) 2_556 . ?

loop_
_geom_bond_atom_site_label_1
_geom_bond_atom_site_label_2
_geom_bond_distance
_geom_bond_site_symmetry_2
_geom_bond_publ_flag
C1A C6A 1.380(2) . ?
C1A C2A 1.385(2) . ?
C1A N1A 1.4362(19) . ?
C2A C3A 1.385(2) . ?
C2A H2A 0.9500 . ?
C3A C10D 1.36(2) . ?
C3A C4A 1.399(2) . ?
C3A C10A 1.516(3) . ?
C4A C5A 1.391(2) . ?
C4A C11A 1.448(2) . ?
C5A C6A 1.394(2) . ?
C5A H5A 0.9500 . ?
C6A H6A 0.9500 . ?
C7A N2A 1.3448(19) . ?
C7A N1A 1.3986(19) . ?
C7A S1A 1.6470(16) . ?
C8A N2A 1.4804(19) . ?
C8A C9A 1.524(2) . ?
C8A C13A 1.524(2) . ?
C8A C12A 1.527(2) . ?
C9A O1A 1.2037(18) . ?
C9A N1A 1.3898(19) . ?
C11A N4A 1.146(2) . ?
C12A H12A 0.9800 . ?
C12A H12B 0.9800 . ?
C12A H12C 0.9800 . ?
C13A H13A 0.9800 . ?
C13A H13B 0.9800 . ?
C13A H13C 0.9800 . ?
C14A C15A 1.383(2) . ?
C14A C19A 1.387(2) . ?
C14A N2A 1.4357(19) . ?
C15A C16A 1.382(2) . ?
C15A H15A 0.9500 . ?
C16A F4A 1.309(2) . ?
C16A C17A 1.382(3) . ?
C16A H16D 0.9500 . ?
C17A C18A 1.384(2) . ?
C17A C20A 1.506(2) . ?
C18A F4D 1.241(3) . ?
C18A C19A 1.389(2) . ?
C18A H18A 0.9500 . ?
C19A H19A 0.9500 . ?
C20A O2A 1.224(2) . ?
C20A N3A 1.324(2) . ?
C21A N3A 1.457(2) . ?
C21A H21A 0.9800 . ?
C21A H21B 0.9800 . ?
C21A H21C 0.9800 . ?
N3A H3NA 0.85(2) . ?
C10A F3A 1.310(3) . ?
C10A F2A 1.320(3) . ?
C10A F1A 1.349(3) . ?
C10D F2D 1.325(17) . ?
C10D F1D 1.343(18) . ?
C10D F3D 1.446(18) . ?
C1B C2B 1.385(2) . ?
C1B C6B 1.390(2) . ?
C1B N1B 1.4235(19) . ?
C2B C3B 1.389(2) . ?
C2B H2B 0.9500 . ?
C3B C4B 1.401(2) . ?
C3B C10B 1.503(2) . ?
C4B C5B 1.392(2) . ?
C4B C11B 1.442(2) . ?
C5B C6B 1.381(2) . ?
C5B H5B 0.9500 . ?
C6B H6B 0.9500 . ?
C7B N2B 1.345(2) . ?
C7B N1B 1.4076(19) . ?
C7B S1B 1.6491(15) . ?
C8B N2B 1.4845(18) . ?
C8B C9B 1.514(2) . ?
C8B C12B 1.521(2) . ?
C8B C13B 1.531(2) . ?
C9B O1B 1.2064(18) . ?
C9B N1B 1.3953(19) . ?
C10B F3B 1.3327(18) . ?
C10B F2B 1.3368(19) . ?
C10B F1B 1.3399(19) . ?
C11B N4B 1.145(2) . ?
C12B H12D 0.9800 . ?
C12B H12E 0.9800 . ?
C12B H12F 0.9800 . ?
C13B H13D 0.9800 . ?
C13B H13E 0.9800 . ?
C13B H13F 0.9800 . ?
C14B C15B 1.387(2) . ?
C14B C19B 1.389(2) . ?
C14B N2B 1.4389(19) . ?
C15B C16B 1.383(2) . ?
C15B H15B 0.9500 . ?
C16B F4B 1.3566(18) . ?
C16B C17B 1.389(2) . ?
C17B C18B 1.392(2) . ?
C17B C20B 1.508(2) . ?
C18B C19B 1.387(2) . ?
C18B H18B 0.9500 . ?
C19B H19B 0.9500 . ?
C20B O2B 1.233(2) . ?
C20B N3B 1.333(2) . ?
C21B N3B 1.456(2) . ?
C21B H21D 0.9800 . ?
C21B H21E 0.9800 . ?
C21B H21F 0.9800 . ?
N3B H3NB 0.88(2) . ?
C22 N5 1.330(2) . ?
C22 C23 1.378(3) . ?
C22 H22 0.9500 . ?
C23 N5 1.328(2) 2_556 ?
C23 H23 0.9500 . ?

loop_
_geom_hbond_atom_site_label_D
_geom_hbond_atom_site_label_H
_geom_hbond_atom_site_label_A
_geom_hbond_distance_DH
_geom_hbond_distance_HA
_geom_hbond_distance_DA
_geom_hbond_angle_DHA
_geom_hbond_site_symmetry_A
_geom_hbond_publ_flag
N3A H3NA N5 0.85(2) 2.18(2) 3.034(2) 173(2) . yes
N3B H3NB O2A 0.88(2) 2.07(2) 2.825(2) 143.3(18) . yes
C2A H2A O2B 0.95 2.37 3.144(2) 138.1 1_445 yes
C12A H12C O2B 0.98 2.48 3.246(2) 134.7 1_445 yes
C13B H13F N4B 0.98 2.53 3.230(2) 128.7 1_565 yes
C22 H22 F2A^a 0.95 2.53 3.355(3) 145.0 1_565 yes
C18B H18B O1A 0.95 2.58 3.505(2) 164.4 1_665 yes
C6A H6A O1B 0.95 2.50 3.338(2) 146.9 . yes
C15B H15B S1A 0.95 2.85 3.7346(16) 155.0 . yes

loop_
_geom_torsion_atom_site_label_1
_geom_torsion_atom_site_label_2
_geom_torsion_atom_site_label_3
_geom_torsion_atom_site_label_4
_geom_torsion
_geom_torsion_site_symmetry_1
_geom_torsion_site_symmetry_2
_geom_torsion_site_symmetry_3
_geom_torsion_site_symmetry_4
_geom_torsion_publ_flag
C6A C1A C2A C3A -0.1(2) . . . . ?
N1A C1A C2A C3A -179.70(14) . . . . ?
C1A C2A C3A C10D -169.9(11) . . . . ?
C1A C2A C3A C4A -0.9(2) . . . . ?
C1A C2A C3A C10A 177.32(17) . . . . ?
C10D C3A C4A C5A 169.7(11) . . . . ?
C2A C3A C4A C5A 1.2(2) . . . . ?
C10A C3A C4A C5A -177.08(18) . . . . ?
C10D C3A C4A C11A -9.6(11) . . . . ?
C2A C3A C4A C11A -178.16(15) . . . . ?
C10A C3A C4A C11A 3.6(3) . . . . ?
C3A C4A C5A C6A -0.3(2) . . . . ?
C11A C4A C5A C6A 179.04(14) . . . . ?
C2A C1A C6A C5A 1.0(2) . . . . ?
N1A C1A C6A C5A -179.46(13) . . . . ?
C4A C5A C6A C1A -0.8(2) . . . . ?
N2A C8A C9A O1A 179.13(16) . . . . ?
C13A C8A C9A O1A 61.1(2) . . . . ?
C12A C8A C9A O1A -62.4(2) . . . . ?
N2A C8A C9A N1A 0.58(15) . . . . ?
C13A C8A C9A N1A -117.47(14) . . . . ?
C12A C8A C9A N1A 119.04(14) . . . . ?
C19A C14A C15A C16A 1.1(2) . . . . ?
N2A C14A C15A C16A -175.59(15) . . . . ?
C14A C15A C16A F4A -173.99(17) . . . . ?
C14A C15A C16A C17A 2.3(3) . . . . ?
F4A C16A C17A C18A 172.94(17) . . . . ?
C15A C16A C17A C18A -3.5(3) . . . . ?
F4A C16A C17A C20A -9.3(3) . . . . ?
C15A C16A C17A C20A 174.29(16) . . . . ?
C16A C17A C18A F4D 179.6(2) . . . . ?
C20A C17A C18A F4D 1.9(3) . . . . ?
C16A C17A C18A C19A 1.5(3) . . . . ?
C20A C17A C18A C19A -176.21(16) . . . . ?
C15A C14A C19A C18A -3.0(2) . . . . ?
N2A C14A C19A C18A 173.68(14) . . . . ?
F4D C18A C19A C14A -176.4(2) . . . . ?
C17A C18A C19A C14A 1.7(3) . . . . ?
C16A C17A C20A O2A 53.6(3) . . . . ?
C18A C17A C20A O2A -128.7(2) . . . . ?
C16A C17A C20A N3A -123.61(18) . . . . ?
C18A C17A C20A N3A 54.0(2) . . . . ?
O1A C9A N1A C7A -179.95(15) . . . . ?
C8A C9A N1A C7A -1.38(17) . . . . ?
O1A C9A N1A C1A 7.4(3) . . . . ?
C8A C9A N1A C1A -174.01(13) . . . . ?
N2A C7A N1A C9A 1.64(17) . . . . ?
S1A C7A N1A C9A 179.97(12) . . . . ?
N2A C7A N1A C1A 174.42(13) . . . . ?
S1A C7A N1A C1A -7.3(2) . . . . ?
C6A C1A N1A C9A -90.68(19) . . . . ?
C2A C1A N1A C9A 88.90(18) . . . . ?
C6A C1A N1A C7A 97.45(18) . . . . ?
C2A C1A N1A C7A -82.97(18) . . . . ?
N1A C7A N2A C14A -172.64(14) . . . . ?
S1A C7A N2A C14A 9.1(2) . . . . ?
N1A C7A N2A C8A -1.23(18) . . . . ?
S1A C7A N2A C8A -179.47(12) . . . . ?
C15A C14A N2A C7A -106.42(18) . . . . ?
C19A C14A N2A C7A 76.9(2) . . . . ?
C15A C14A N2A C8A 82.86(19) . . . . ?
C19A C14A N2A C8A -93.86(18) . . . . ?
C9A C8A N2A C7A 0.41(17) . . . . ?
C13A C8A N2A C7A 117.34(15) . . . . ?
C12A C8A N2A C7A -116.98(15) . . . . ?
C9A C8A N2A C14A 172.05(13) . . . . ?
C13A C8A N2A C14A -71.02(18) . . . . ?
C12A C8A N2A C14A 54.66(19) . . . . ?
O2A C20A N3A C21A -0.2(3) . . . . ?
C17A C20A N3A C21A 176.94(15) . . . . ?
C2A C3A C10A F3A 117.0(2) . . . . ?
C4A C3A C10A F3A -64.7(3) . . . . ?
C2A C3A C10A F2A -13.4(3) . . . . ?
C4A C3A C10A F2A 164.9(2) . . . . ?
C2A C3A C10A F1A -126.1(2) . . . . ?
C4A C3A C10A F1A 52.1(3) . . . . ?
C2A C3A C10D F2D -7(2) . . . . ?
C4A C3A C10D F2D -176.1(14) . . . . ?
C2A C3A C10D F1D -162.2(18) . . . . ?
C4A C3A C10D F1D 29(3) . . . . ?
C2A C3A C10D F3D 57(2) . . . . ?
C4A C3A C10D F3D -111.8(15) . . . . ?
C6B C1B C2B C3B -0.5(2) . . . . ?
N1B C1B C2B C3B -178.74(14) . . . . ?
C1B C2B C3B C4B 2.6(2) . . . . ?
C1B C2B C3B C10B -177.43(14) . . . . ?
C2B C3B C4B C5B -2.4(2) . . . . ?
C10B C3B C4B C5B 177.64(15) . . . . ?
C2B C3B C4B C11B 176.43(15) . . . . ?
C10B C3B C4B C11B -3.5(2) . . . . ?
C3B C4B C5B C6B 0.1(2) . . . . ?
C11B C4B C5B C6B -178.87(15) . . . . ?
C4B C5B C6B C1B 2.0(2) . . . . ?
C2B C1B C6B C5B -1.8(2) . . . . ?
N1B C1B C6B C5B 176.45(14) . . . . ?
N2B C8B C9B O1B -174.46(16) . . . . ?
C12B C8B C9B O1B -55.4(2) . . . . ?
C13B C8B C9B O1B 68.1(2) . . . . ?
N2B C8B C9B N1B 7.95(16) . . . . ?
C12B C8B C9B N1B 126.96(13) . . . . ?
C13B C8B C9B N1B -109.46(14) . . . . ?
C2B C3B C10B F3B -176.43(14) . . . . ?
C4B C3B C10B F3B 3.5(2) . . . . ?
C2B C3B C10B F2B 62.43(19) . . . . ?
C4B C3B C10B F2B -117.65(17) . . . . ?
C2B C3B C10B F1B -55.70(19) . . . . ?
C4B C3B C10B F1B 124.22(16) . . . . ?
C19B C14B C15B C16B 0.4(2) . . . . ?
N2B C14B C15B C16B 178.31(14) . . . . ?
C14B C15B C16B F4B 178.12(13) . . . . ?
C14B C15B C16B C17B -1.4(2) . . . . ?
F4B C16B C17B C18B -178.41(14) . . . . ?
C15B C16B C17B C18B 1.1(2) . . . . ?
F4B C16B C17B C20B -1.1(2) . . . . ?
C15B C16B C17B C20B 178.41(15) . . . . ?
C16B C17B C18B C19B 0.2(2) . . . . ?
C20B C17B C18B C19B -177.31(14) . . . . ?
C17B C18B C19B C14B -1.1(2) . . . . ?
C15B C14B C19B C18B 0.8(2) . . . . ?
N2B C14B C19B C18B -177.05(14) . . . . ?
C16B C17B C20B O2B -148.72(16) . . . . ?
C18B C17B C20B O2B 28.5(2) . . . . ?
C16B C17B C20B N3B 32.0(2) . . . . ?
C18B C17B C20B N3B -150.79(15) . . . . ?
O1B C9B N1B C7B 174.18(16) . . . . ?
C8B C9B N1B C7B -8.19(17) . . . . ?
O1B C9B N1B C1B -7.1(2) . . . . ?
C8B C9B N1B C1B 170.48(14) . . . . ?
N2B C7B N1B C9B 4.66(18) . . . . ?
S1B C7B N1B C9B -176.59(12) . . . . ?
N2B C7B N1B C1B -173.94(14) . . . . ?
S1B C7B N1B C1B 4.8(2) . . . . ?
C2B C1B N1B C9B 129.45(16) . . . . ?
C6B C1B N1B C9B -48.8(2) . . . . ?
C2B C1B N1B C7B -52.1(2) . . . . ?
C6B C1B N1B C7B 129.64(16) . . . . ?
N1B C7B N2B C14B -171.54(14) . . . . ?
S1B C7B N2B C14B 9.8(2) . . . . ?
N1B C7B N2B C8B 1.02(18) . . . . ?
S1B C7B N2B C8B -177.67(12) . . . . ?
C15B C14B N2B C7B 60.7(2) . . . . ?
C19B C14B N2B C7B -121.37(17) . . . . ?
C15B C14B N2B C8B -111.18(17) . . . . ?
C19B C14B N2B C8B 66.7(2) . . . . ?
C9B C8B N2B C7B -5.59(17) . . . . ?
C12B C8B N2B C7B -124.16(15) . . . . ?
C13B C8B N2B C7B 107.54(15) . . . . ?
C9B C8B N2B C14B 167.11(14) . . . . ?
C12B C8B N2B C14B 48.54(19) . . . . ?
C13B C8B N2B C14B -79.76(18) . . . . ?
O2B C20B N3B C21B -0.7(3) . . . . ?
C17B C20B N3B C21B 178.61(15) . . . . ?
N5 C22 C23 N5 1.0(3) . . . 2_556 ?
C23 C22 N5 C23 -0.9(3) . . . 2_556 ?
